data_4310456
loop_
_publ_author_name
'Kenji Matsuda'
'Kohsuke Takayama'
'Masahiro Irie'

_publ_contact_author
;Dr. Kenji Matsuda
Department of Chemistry and Biochemistry
Graduate School of Engineering, Kyushu University
Hakozaki 6-10-1, Higashi-ku, Fukuoka, Japan
;
_publ_contact_author_email ' kmatsuda@cstf.kyushu-u.ac.jp'
_publ_contact_author_fax ' 81(92)6423568 '
_publ_contact_author_phone ' 81(92)6424132 '
_publ_section_title
;
 Photochromism of Metal Complexes Composed of Diarylethene Ligands and
 Zn(II), Mn(II), and Cu(II) Hexafluoroacetylacetonates
;
_journal_name_full 'Inorganic Chemistry'
_journal_page_first 482
_journal_page_last 489
_journal_paper_doi 10.1021/ic035020r
_journal_volume 43
_journal_year 2004
_chemical_formula_sum 'C40 H19 Cu1.5 F24 N2 O6 S2'
_chemical_formula_weight 1239.00
_chemical_name_systematic
; 
closed ring isomer of 1,2-bis(5-(4-pyridyl)-2-methyl-3-thienyl)
hexafluorocyclopentenebis(hexafluoroacetylacetonato)copper(II)
complex
;
_space_group_IT_number 14
_symmetry_cell_setting monoclinic
_symmetry_space_group_name_Hall '-P 2ybc'
_symmetry_space_group_name_H-M 'P 1 21/c 1'
_atom_sites_solution_hydrogens geom
_atom_sites_solution_primary direct
_atom_sites_solution_secondary difmap
_audit_creation_method SHELXL-97
_cell_angle_alpha 90.00
_cell_angle_beta 91.76(2)
_cell_angle_gamma 90.00
_cell_formula_units_Z 4
_cell_length_a 10.546(6)
_cell_length_b 20.176(10)
_cell_length_c 23.434(13)
_cell_measurement_temperature 283
_cell_measurement_theta_max 27.53
_cell_measurement_theta_min 1.33
_cell_volume 4984(5)
_computing_cell_refinement 'Bruker SMART'
_computing_data_collection 'Bruker SMART'
_computing_data_reduction 'Bruker SHELXTL'
_computing_molecular_graphics 'Bruker SHELXTL'
_computing_publication_material 'Bruker SHELXTL'
_computing_structure_refinement 'SHELXL-97 (Sheldrick, 1997)'
_computing_structure_solution 'SHELXS-97 (Sheldrick, 1990)'
_diffrn_ambient_temperature 293(2)
_diffrn_measured_fraction_theta_full 0.839
_diffrn_measured_fraction_theta_max 0.839
_diffrn_measurement_device_type 'CCD area detector'
_diffrn_measurement_method 'omega scans'
_diffrn_radiation_monochromator graphite
_diffrn_radiation_source 'sealed tube'
_diffrn_radiation_type MoK\a
_diffrn_radiation_wavelength 0.71073
_diffrn_reflns_av_R_equivalents 0.1033
_diffrn_reflns_av_sigmaI/netI 0.3989
_diffrn_reflns_limit_h_max 13
_diffrn_reflns_limit_h_min -13
_diffrn_reflns_limit_k_max 8
_diffrn_reflns_limit_k_min -25
_diffrn_reflns_limit_l_max 27
_diffrn_reflns_limit_l_min -13
_diffrn_reflns_number 13618
_diffrn_reflns_theta_full 27.53
_diffrn_reflns_theta_max 27.53
_diffrn_reflns_theta_min 1.33
_diffrn_standards_decay_% 0.14
_exptl_absorpt_coefficient_mu 0.865
_exptl_absorpt_correction_T_max 1.000000
_exptl_absorpt_correction_T_min 0.847749
_exptl_absorpt_correction_type multi-scan
_exptl_absorpt_process_details 'Bruker SADABS'
_exptl_crystal_colour black
_exptl_crystal_density_diffrn 1.651
_exptl_crystal_density_method 'not measured'
_exptl_crystal_description block
_exptl_crystal_F_000 2450
_exptl_crystal_size_max 0.3
_exptl_crystal_size_mid 0.1
_exptl_crystal_size_min 0.03
_refine_diff_density_max 0.324
_refine_diff_density_min -0.322
_refine_diff_density_rms 0.059
_refine_ls_extinction_method none
_refine_ls_goodness_of_fit_ref 0.721
_refine_ls_hydrogen_treatment mixed
_refine_ls_matrix_type full
_refine_ls_number_parameters 703
_refine_ls_number_reflns 9638
_refine_ls_number_restraints 0
_refine_ls_restrained_S_all 0.721
_refine_ls_R_factor_all 0.3129
_refine_ls_R_factor_gt 0.0616
_refine_ls_shift/su_max 0.000
_refine_ls_shift/su_mean 0.000
_refine_ls_structure_factor_coef Fsqd
_refine_ls_weighting_details 'calc w=1/[\s^2^(Fo^2^)+(0.0579P)^2^+0.0000P] where P=(Fo^2^+2Fc^2^)/3'
_refine_ls_weighting_scheme calc
_refine_ls_wR_factor_gt 0.1046
_refine_ls_wR_factor_ref 0.1803
_reflns_number_gt 2171
_reflns_number_total 9638
_reflns_threshold_expression >2sigma(I)
_cod_data_source_file ic035020rsi20030830_014130_6.cif
_cod_data_source_block 1b2(Cu(hfac)2)3
_cod_depositor_comments
;
The following automatic conversions were performed:
'_symmetry_cell_setting' value 'Monoclinic' changed to 'monoclinic'
according to '/home/saulius/struct/CIF-dictionaries/cif_core.dic'
dictionary named 'cif_core.dic' version 2.4.1 from 2010-06-29.

Automatic conversion script
Id: cif_fix_enum 1527 2010-12-29 10:47:43Z saulius 
;
_cod_original_formula_sum 'C40 H19 Cu1.50 F24 N2 O6 S2'
_cod_database_code 4310456

loop_
_symmetry_equiv_pos_as_xyz
'x, y, z'
'-x, y+1/2, -z+1/2'
'-x, -y, -z'
'x, -y-1/2, z-1/2'

loop_
_atom_site_label
_atom_site_type_symbol
_atom_site_fract_x
_atom_site_fract_y
_atom_site_fract_z
_atom_site_U_iso_or_equiv
_atom_site_adp_type
_atom_site_occupancy
_atom_site_symmetry_multiplicity
_atom_site_calc_flag
_atom_site_refinement_flags
_atom_site_disorder_assembly
_atom_site_disorder_group
F3A F 0.025(4) 0.9780(13) 0.727(2) 0.10(2) Uani 0.48(3) 1 d P A 1
F4A F 0.160(2) 0.9068(14) 0.6918(8) 0.111(10) Uani 0.48(3) 1 d P A 1
F3B F 0.087(4) 0.967(2) 0.715(2) 0.14(2) Uani 0.52(3) 1 d P A 2
F4B F -0.073(3) 0.9605(14) 0.7706(11) 0.142(14) Uani 0.52(3) 1 d P A 2
C7 C 0.036(3) 0.9216(8) 0.7378(10) 0.137(10) Uani 1 1 d . . .
C1 C -0.0391(15) 0.6922(5) 0.7678(7) 0.147(8) Uani 1 1 d . . .
C2 C -0.0754(9) 0.7475(4) 0.7270(4) 0.050(3) Uani 1 1 d . A .
C3 C -0.1595(8) 0.7262(4) 0.6821(4) 0.053(3) Uani 1 1 d . . .
H3 H -0.1951 0.7549 0.6550 0.064 Uiso 1 1 calc R . .
C4 C -0.1825(8) 0.6613(4) 0.6824(4) 0.049(3) Uani 1 1 d . . .
C5 C -0.0275(8) 0.8073(4) 0.7389(4) 0.043(3) Uani 1 1 d . . .
C6 C -0.0511(12) 0.8705(5) 0.7082(5) 0.064(3) Uani 1 1 d . A .
C8 C 0.0960(11) 0.8894(6) 0.7888(5) 0.070(3) Uani 1 1 d . A .
C9 C 0.0640(9) 0.8178(5) 0.7854(4) 0.055(3) Uani 1 1 d . A .
C10 C 0.0579(13) 0.6975(5) 0.7998(6) 0.107(6) Uani 1 1 d . A .
C11 C 0.1060(9) 0.7669(5) 0.8163(4) 0.051(3) Uani 1 1 d . . .
C12 C 0.2000(9) 0.7631(5) 0.8631(4) 0.063(3) Uani 1 1 d . A .
H12 H 0.2436 0.8001 0.8768 0.075 Uiso 1 1 calc R . .
C13 C 0.2190(9) 0.7026(5) 0.8849(4) 0.050(3) Uani 1 1 d . . .
C14 C -0.1360(10) 0.7081(5) 0.8328(5) 0.087(4) Uani 1 1 d . . .
H14A H -0.0907 0.7379 0.8581 0.130 Uiso 1 1 calc R . .
H14B H -0.1507 0.6670 0.8521 0.130 Uiso 1 1 calc R . .
H14C H -0.2158 0.7276 0.8212 0.130 Uiso 1 1 calc R . .
C15 C 0.1555(9) 0.6778(5) 0.7354(5) 0.091(4) Uani 1 1 d . . .
H15A H 0.1338 0.7080 0.7050 0.137 Uiso 1 1 calc R A .
H15B H 0.1381 0.6332 0.7230 0.137 Uiso 1 1 calc R . .
H15C H 0.2441 0.6820 0.7454 0.137 Uiso 1 1 calc R . .
C16 C -0.2608(8) 0.6228(4) 0.6400(4) 0.045(3) Uani 1 1 d . . .
C17 C -0.3381(9) 0.6540(4) 0.6003(4) 0.056(3) Uani 1 1 d . . .
H17 H -0.3440 0.7000 0.5995 0.067 Uiso 1 1 calc R . .
C18 C -0.4060(9) 0.6164(5) 0.5618(4) 0.060(3) Uani 1 1 d . . .
H18 H -0.4589 0.6381 0.5355 0.072 Uiso 1 1 calc R . .
C19 C -0.3295(9) 0.5209(4) 0.5984(4) 0.056(3) Uani 1 1 d . . .
H19 H -0.3282 0.4748 0.5992 0.067 Uiso 1 1 calc R . .
C20 C -0.2559(9) 0.5548(4) 0.6381(4) 0.064(3) Uani 1 1 d . . .
H20 H -0.2028 0.5317 0.6635 0.077 Uiso 1 1 calc R . .
C21 C 0.3091(8) 0.6834(5) 0.9312(4) 0.047(3) Uani 1 1 d . A .
C22 C 0.3444(10) 0.6188(5) 0.9375(4) 0.069(4) Uani 1 1 d . . .
H22 H 0.3077 0.5863 0.9142 0.083 Uiso 1 1 calc R A .
C23 C 0.4341(10) 0.6019(5) 0.9783(5) 0.068(3) Uani 1 1 d . A .
H23 H 0.4565 0.5575 0.9814 0.081 Uiso 1 1 calc R . .
C24 C 0.4544(11) 0.7056(6) 1.0075(5) 0.097(5) Uani 1 1 d . A .
H24 H 0.4893 0.7365 1.0329 0.117 Uiso 1 1 calc R . .
C25 C 0.3683(12) 0.7287(5) 0.9665(5) 0.094(5) Uani 1 1 d . . .
H25 H 0.3511 0.7738 0.9630 0.113 Uiso 1 1 calc R A .
C26 C -0.7512(14) 0.5369(8) 0.5504(6) 0.088(4) Uani 1 1 d . . .
C27 C -0.7527(14) 0.4815(9) 0.5831(7) 0.124(6) Uani 1 1 d . . .
H27 H -0.8221 0.4740 0.6058 0.149 Uiso 1 1 calc R . .
C28 C -0.6534(16) 0.4352(7) 0.5841(6) 0.086(5) Uani 1 1 d . . .
C29 C -0.862(2) 0.5807(15) 0.560(3) 0.27(2) Uani 1 1 d . . .
C30 C -0.662(3) 0.3768(14) 0.6226(10) 0.176(10) Uani 1 1 d . . .
C31 C 0.5183(10) 0.6594(6) 1.1743(5) 0.060(3) Uani 1 1 d . . .
C32 C 0.4872(10) 0.5981(7) 1.1948(5) 0.078(4) Uani 1 1 d . . .
H32 H 0.4404 0.5952 1.2277 0.093 Uiso 1 1 calc R . .
C33 C 0.5240(11) 0.5396(8) 1.1677(6) 0.088(4) Uani 1 1 d . . .
C34 C 0.4736(16) 0.7206(10) 1.2085(10) 0.124(6) Uani 1 1 d . . .
C35 C 0.514(3) 0.4793(10) 1.211(3) 0.31(3) Uani 1 1 d . . .
C36 C 0.8474(11) 0.6763(6) 1.0222(5) 0.059(3) Uani 1 1 d . . .
C37 C 0.8665(9) 0.6223(6) 0.9859(5) 0.067(3) Uani 1 1 d . . .
H37 H 0.9268 0.6254 0.9579 0.080 Uiso 1 1 calc R . .
C38 C 0.7967(12) 0.5638(6) 0.9909(5) 0.064(3) Uani 1 1 d . . .
C39 C 0.9309(15) 0.7370(10) 1.0095(13) 0.157(10) Uani 1 1 d . . .
C40 C 0.8317(18) 0.5095(9) 0.9484(9) 0.115(6) Uani 1 1 d . . .
F1 F -0.1685(8) 0.8919(3) 0.7098(4) 0.151(4) Uani 1 1 d . . .
F2 F -0.0289(9) 0.8679(3) 0.6534(4) 0.148(4) Uani 1 1 d . . .
F5 F 0.0546(8) 0.9182(3) 0.8360(4) 0.125(3) Uani 1 1 d . . .
F6 F 0.2206(6) 0.9008(3) 0.7918(3) 0.107(2) Uani 1 1 d . . .
F7 F -0.917(2) 0.5936(14) 0.5089(8) 0.320(16) Uani 1 1 d . . .
F8 F -0.8331(15) 0.6372(7) 0.5696(10) 0.300(10) Uani 1 1 d . . .
F9 F -0.955(2) 0.5661(11) 0.5834(15) 0.362(14) Uani 1 1 d . . .
F10 F -0.6523(12) 0.3208(5) 0.5976(6) 0.213(6) Uani 1 1 d . . .
F11 F -0.585(2) 0.3762(10) 0.6622(7) 0.366(16) Uani 1 1 d . . .
F12 F -0.7657(17) 0.3688(7) 0.6488(10) 0.346(14) Uani 1 1 d . . .
F13 F 0.4255(13) 0.7638(5) 1.1771(5) 0.220(7) Uani 1 1 d . . .
F14 F 0.3969(9) 0.7064(4) 1.2491(4) 0.143(3) Uani 1 1 d . . .
F15 F 0.5719(11) 0.7469(5) 1.2345(5) 0.209(6) Uani 1 1 d . . .
F16 F 0.4493(18) 0.4354(7) 1.1610(8) 0.254(8) Uani 1 1 d . . .
F17 F 0.4139(18) 0.4761(6) 1.2309(8) 0.258(8) Uani 1 1 d . . .
F18 F 0.5972(15) 0.4443(8) 1.2064(8) 0.250(8) Uani 1 1 d . . .
F19 F 0.9987(15) 0.7434(8) 1.0587(5) 0.254(9) Uani 1 1 d . . .
F20 F 0.8812(12) 0.7862(5) 1.0163(9) 0.266(10) Uani 1 1 d . . .
F21 F 1.0133(14) 0.7332(6) 0.9789(5) 0.223(7) Uani 1 1 d . . .
F22 F 0.8650(10) 0.4564(4) 0.9769(5) 0.166(4) Uani 1 1 d . . .
F23 F 0.7252(10) 0.4859(5) 0.9239(4) 0.171(4) Uani 1 1 d . . .
F24 F 0.9103(12) 0.5195(5) 0.9123(5) 0.232(8) Uani 1 1 d . . .
O1 O -0.5522(7) 0.4340(3) 0.5598(3) 0.062(2) Uani 1 1 d . . .
O2 O -0.6716(8) 0.5568(4) 0.5179(3) 0.073(2) Uani 1 1 d . . .
O3 O 0.5790(6) 0.6752(3) 1.1322(3) 0.060(2) Uani 1 1 d . . .
O4 O 0.5810(7) 0.5376(3) 1.1207(3) 0.069(2) Uani 1 1 d . . .
O5 O 0.7665(6) 0.6819(3) 1.0585(3) 0.0505(18) Uani 1 1 d . . .
O6 O 0.7104(7) 0.5509(3) 1.0236(3) 0.065(2) Uani 1 1 d . . .
S1 S -0.1060(3) 0.61755(12) 0.73810(12) 0.0669(9) Uani 1 1 d . . .
S2 S 0.1201(2) 0.64163(12) 0.85332(12) 0.0569(8) Uani 1 1 d . A .
N1 N -0.4014(7) 0.5504(4) 0.5596(3) 0.048(2) Uani 1 1 d . . .
N2 N 0.4911(7) 0.6439(4) 1.0136(3) 0.059(2) Uani 1 1 d . . .
Cu1 Cu -0.5000 0.5000 0.5000 0.0460(5) Uani 1 2 d S . .
Cu2 Cu 0.63762(11) 0.61342(6) 1.07594(5) 0.0562(4) Uani 1 1 d . A .

loop_
_atom_site_aniso_label
_atom_site_aniso_U_11
_atom_site_aniso_U_22
_atom_site_aniso_U_33
_atom_site_aniso_U_23
_atom_site_aniso_U_13
_atom_site_aniso_U_12
F3A 0.14(4) 0.014(13) 0.15(4) 0.032(14) -0.05(3) -0.035(14)
F4A 0.130(17) 0.11(2) 0.094(14) 0.006(13) -0.002(11) -0.060(14)
F3B 0.17(4) 0.15(4) 0.09(2) 0.04(2) -0.03(2) -0.09(3)
F4B 0.17(2) 0.111(18) 0.14(2) -0.054(17) -0.076(17) 0.060(18)
C7 0.21(3) 0.041(11) 0.15(2) 0.041(14) -0.09(2) -0.060(15)
C1 0.216(17) 0.044(8) 0.171(16) 0.044(9) -0.172(15) -0.044(10)
C2 0.069(7) 0.024(6) 0.056(8) -0.010(6) -0.025(6) -0.003(5)
C3 0.061(7) 0.033(6) 0.063(8) 0.005(6) -0.032(6) 0.001(5)
C4 0.059(7) 0.032(6) 0.054(7) 0.000(6) -0.026(5) -0.003(5)
C5 0.057(7) 0.024(6) 0.046(7) -0.001(6) -0.007(5) -0.001(5)
C6 0.097(10) 0.040(9) 0.056(9) -0.001(7) -0.011(7) -0.022(7)
C8 0.072(9) 0.069(9) 0.066(10) 0.004(9) -0.021(7) -0.026(8)
C9 0.072(7) 0.036(7) 0.055(8) 0.000(6) -0.028(6) -0.025(6)
C10 0.159(13) 0.040(8) 0.116(12) 0.033(8) -0.093(11) -0.033(8)
C11 0.064(8) 0.046(7) 0.042(7) 0.008(6) -0.014(6) -0.018(6)
C12 0.056(7) 0.048(7) 0.082(10) -0.007(7) -0.028(6) -0.009(6)
C13 0.061(7) 0.038(6) 0.050(8) -0.001(6) -0.024(6) -0.002(5)
C14 0.108(11) 0.077(9) 0.078(10) 0.001(8) 0.035(8) -0.002(7)
C15 0.060(8) 0.091(9) 0.126(11) -0.034(8) 0.046(7) -0.003(7)
C16 0.053(6) 0.032(6) 0.047(7) 0.004(6) -0.018(5) -0.012(5)
C17 0.076(7) 0.014(5) 0.076(8) -0.007(6) -0.033(6) -0.001(5)
C18 0.071(7) 0.033(6) 0.074(9) -0.013(7) -0.034(6) 0.009(6)
C19 0.083(8) 0.026(6) 0.056(8) 0.005(6) -0.027(6) -0.011(5)
C20 0.084(8) 0.028(6) 0.078(9) 0.001(6) -0.053(6) -0.003(6)
C21 0.042(6) 0.044(7) 0.056(8) -0.010(6) -0.014(5) -0.003(5)
C22 0.082(8) 0.049(7) 0.073(9) -0.005(7) -0.039(7) -0.001(7)
C23 0.085(8) 0.033(7) 0.083(9) -0.007(7) -0.035(7) -0.003(6)
C24 0.130(12) 0.055(8) 0.103(11) -0.009(8) -0.076(9) -0.001(8)
C25 0.123(11) 0.047(8) 0.107(11) -0.014(8) -0.073(9) 0.006(7)
C26 0.093(13) 0.089(12) 0.083(12) -0.003(10) 0.012(9) -0.002(10)
C27 0.102(12) 0.118(14) 0.157(17) 0.025(13) 0.075(11) 0.011(11)
C28 0.124(14) 0.068(10) 0.068(11) 0.033(8) 0.029(10) -0.051(10)
C29 0.078(19) 0.13(2) 0.61(8) -0.07(3) 0.00(3) 0.016(19)
C30 0.26(3) 0.18(3) 0.100(18) -0.03(2) 0.094(18) -0.02(3)
C31 0.054(8) 0.064(9) 0.062(10) 0.007(8) 0.003(6) 0.008(7)
C32 0.072(8) 0.082(10) 0.082(10) 0.024(9) 0.040(7) 0.009(7)
C33 0.066(9) 0.099(12) 0.100(13) 0.008(11) 0.025(8) 0.005(8)
C34 0.072(13) 0.142(18) 0.16(2) -0.025(16) 0.041(12) 0.008(12)
C35 0.21(3) 0.053(15) 0.70(7) 0.12(3) 0.29(4) 0.018(16)
C36 0.069(9) 0.064(8) 0.043(9) -0.015(7) -0.013(6) 0.011(7)
C37 0.067(8) 0.070(9) 0.064(9) 0.007(8) 0.025(6) 0.001(7)
C38 0.085(10) 0.043(8) 0.063(10) -0.009(8) -0.006(7) 0.006(7)
C39 0.038(10) 0.096(15) 0.34(3) -0.104(19) 0.042(14) -0.027(10)
C40 0.129(15) 0.092(14) 0.124(17) -0.037(14) -0.009(12) 0.022(12)
F1 0.109(7) 0.072(5) 0.269(12) 0.048(6) -0.033(7) 0.019(5)
F2 0.306(13) 0.059(5) 0.078(6) 0.020(5) -0.001(7) -0.040(6)
F5 0.187(8) 0.071(5) 0.119(7) -0.044(5) 0.021(6) -0.019(5)
F6 0.083(5) 0.055(4) 0.183(8) -0.003(4) -0.015(5) -0.028(4)
F7 0.156(16) 0.45(3) 0.35(2) -0.08(2) -0.050(17) 0.19(2)
F8 0.236(18) 0.180(13) 0.49(3) -0.029(17) 0.11(2) 0.108(13)
F9 0.190(16) 0.36(2) 0.55(3) 0.16(2) 0.233(18) 0.153(15)
F10 0.276(14) 0.107(8) 0.264(16) 0.044(9) 0.116(12) -0.014(9)
F11 0.61(4) 0.33(2) 0.155(14) 0.166(15) -0.10(2) -0.15(2)
F12 0.41(2) 0.186(13) 0.46(3) 0.134(14) 0.34(2) 0.043(14)
F13 0.345(18) 0.169(10) 0.153(10) 0.036(8) 0.107(10) 0.162(11)
F14 0.166(8) 0.112(6) 0.157(9) -0.008(6) 0.099(7) 0.020(6)
F15 0.192(11) 0.197(11) 0.243(14) -0.139(10) 0.092(10) -0.044(9)
F16 0.277(19) 0.107(10) 0.38(2) 0.103(12) 0.095(16) -0.024(11)
F17 0.33(2) 0.105(9) 0.358(19) 0.054(10) 0.231(15) -0.010(9)
F18 0.273(18) 0.186(12) 0.300(16) 0.162(12) 0.128(14) 0.111(13)
F19 0.275(16) 0.274(18) 0.208(13) 0.047(12) -0.055(13) -0.230(16)
F20 0.191(13) 0.071(7) 0.55(3) -0.011(11) 0.192(17) -0.037(7)
F21 0.230(12) 0.200(11) 0.250(15) -0.130(9) 0.176(11) -0.143(10)
F22 0.190(10) 0.101(7) 0.207(11) -0.058(7) 0.013(8) 0.035(7)
F23 0.175(9) 0.186(9) 0.152(9) -0.102(7) -0.015(7) 0.001(7)
F24 0.344(16) 0.144(10) 0.219(12) -0.119(9) 0.212(12) -0.092(9)
O1 0.065(5) 0.070(5) 0.050(5) 0.010(4) -0.008(4) -0.018(4)
O2 0.078(6) 0.064(5) 0.078(7) -0.011(5) -0.007(5) -0.004(4)
O3 0.075(5) 0.051(5) 0.056(6) 0.001(4) 0.020(4) -0.011(4)
O4 0.084(6) 0.039(5) 0.085(7) 0.014(5) 0.008(5) -0.005(4)
O5 0.057(5) 0.047(4) 0.047(5) -0.012(4) -0.001(4) -0.010(4)
O6 0.074(6) 0.054(5) 0.067(6) -0.005(5) -0.003(4) -0.004(4)
S1 0.089(2) 0.0302(15) 0.078(2) 0.0067(17) -0.0494(17) -0.0104(15)
S2 0.0619(18) 0.0444(17) 0.063(2) 0.0006(16) -0.0268(14) -0.0087(14)
N1 0.066(6) 0.035(5) 0.041(6) -0.007(5) -0.022(4) -0.005(4)
N2 0.066(6) 0.049(6) 0.062(7) -0.007(5) -0.019(5) -0.007(5)
Cu1 0.0488(11) 0.0395(11) 0.0490(13) -0.0037(10) -0.0124(9) -0.0068(9)
Cu2 0.0607(9) 0.0509(8) 0.0566(9) -0.0017(9) -0.0054(6) -0.0045(7)

loop_
_atom_type_symbol
_atom_type_description
_atom_type_scat_dispersion_real
_atom_type_scat_dispersion_imag
_atom_type_scat_source
C C 0.0033 0.0016 'International Tables Vol C Tables 4.2.6.8 and 6.1.1.4'
H H 0.0000 0.0000 'International Tables Vol C Tables 4.2.6.8 and 6.1.1.4'
N N 0.0061 0.0033 'International Tables Vol C Tables 4.2.6.8 and 6.1.1.4'
O O 0.0106 0.0060 'International Tables Vol C Tables 4.2.6.8 and 6.1.1.4'
F F 0.0171 0.0103 'International Tables Vol C Tables 4.2.6.8 and 6.1.1.4'
S S 0.1246 0.1234 'International Tables Vol C Tables 4.2.6.8 and 6.1.1.4'
Cu Cu 0.3201 1.2651 'International Tables Vol C Tables 4.2.6.8 and 6.1.1.4'

loop_
_geom_angle_atom_site_label_1
_geom_angle_atom_site_label_2
_geom_angle_atom_site_label_3
_geom_angle
_geom_angle_site_symmetry_1
_geom_angle_site_symmetry_3
_geom_angle_publ_flag
F3A C7 F3B 38(3) . . ?
F3A C7 C8 130(2) . . ?
F3B C7 C8 120(3) . . ?
F3A C7 C6 120(2) . . ?
F3B C7 C6 126(3) . . ?
C8 C7 C6 107.7(12) . . ?
F3A C7 F4B 64(3) . . ?
F3B C7 F4B 101(3) . . ?
C8 C7 F4B 97(2) . . ?
C6 C7 F4B 97(2) . . ?
F3A C7 F4A 96(3) . . ?
F3B C7 F4A 59(3) . . ?
C8 C7 F4A 96.4(17) . . ?
C6 C7 F4A 93.1(16) . . ?
F4B C7 F4A 160(2) . . ?
C10 C1 C2 120.1(11) . . ?
C10 C1 S1 127.4(10) . . ?
C2 C1 S1 106.7(7) . . ?
C10 C1 C14 87.3(12) . . ?
C2 C1 C14 104.6(11) . . ?
S1 C1 C14 103.8(9) . . ?
C5 C2 C3 130.6(9) . . ?
C5 C2 C1 116.7(9) . . ?
C3 C2 C1 112.6(8) . . ?
C4 C3 C2 113.8(8) . . ?
C3 C4 C16 127.4(8) . . ?
C3 C4 S1 114.7(7) . . ?
C16 C4 S1 117.8(7) . . ?
C2 C5 C9 121.9(9) . . ?
C2 C5 C6 128.4(9) . . ?
C9 C5 C6 109.7(8) . . ?
F1 C6 F2 103.8(11) . . ?
F1 C6 C5 114.5(10) . . ?
F2 C6 C5 114.0(11) . . ?
F1 C6 C7 108.4(15) . . ?
F2 C6 C7 110.3(15) . . ?
C5 C6 C7 105.7(10) . . ?
F6 C8 F5 103.2(9) . . ?
F6 C8 C9 113.2(10) . . ?
F5 C8 C9 112.9(10) . . ?
F6 C8 C7 111.2(15) . . ?
F5 C8 C7 109.4(16) . . ?
C9 C8 C7 107.0(10) . . ?
C11 C9 C5 120.0(9) . . ?
C11 C9 C8 130.8(9) . . ?
C5 C9 C8 109.2(9) . . ?
C1 C10 C11 119.1(10) . . ?
C1 C10 S2 129.7(10) . . ?
C11 C10 S2 106.6(7) . . ?
C1 C10 C15 87.5(13) . . ?
C11 C10 C15 102.0(9) . . ?
S2 C10 C15 103.2(8) . . ?
C9 C11 C12 131.3(9) . . ?
C9 C11 C10 117.9(9) . . ?
C12 C11 C10 110.7(9) . . ?
C13 C12 C11 115.3(9) . . ?
C12 C13 C21 127.5(9) . . ?
C12 C13 S2 113.4(7) . . ?
C21 C13 S2 119.1(7) . . ?
C17 C16 C20 117.2(8) . . ?
C17 C16 C4 121.3(8) . . ?
C20 C16 C4 121.5(8) . . ?
C18 C17 C16 118.8(8) . . ?
N1 C18 C17 124.3(8) . . ?
N1 C19 C20 123.1(8) . . ?
C19 C20 C16 119.9(9) . . ?
C22 C21 C25 117.0(10) . . ?
C22 C21 C13 120.0(9) . . ?
C25 C21 C13 122.8(10) . . ?
C21 C22 C23 119.7(10) . . ?
N2 C23 C22 124.9(10) . . ?
N2 C24 C25 125.6(10) . . ?
C21 C25 C24 118.1(10) . . ?
O2 C26 C27 130.2(16) . . ?
O2 C26 C29 118(3) . . ?
C27 C26 C29 112(3) . . ?
C26 C27 C28 122.4(14) . . ?
O1 C28 C27 131.8(13) . . ?
O1 C28 C30 109.5(17) . . ?
C27 C28 C30 118.6(16) . . ?
F9 C29 F8 112(5) . . ?
F9 C29 F7 97(3) . . ?
F8 C29 F7 94(4) . . ?
F9 C29 C26 127(3) . . ?
F8 C29 C26 113(2) . . ?
F7 C29 C26 107(5) . . ?
F11 C30 F10 106(3) . . ?
F11 C30 F12 101(2) . . ?
F10 C30 F12 101(3) . . ?
F11 C30 C28 115(3) . . ?
F10 C30 C28 114.5(17) . . ?
F12 C30 C28 117(3) . . ?
O3 C31 C32 130.4(12) . . ?
O3 C31 C34 112.3(12) . . ?
C32 C31 C34 117.3(14) . . ?
C31 C32 C33 121.9(11) . . ?
O4 C33 C32 124.4(13) . . ?
O4 C33 C35 124.7(18) . . ?
C32 C33 C35 109.4(19) . . ?
F13 C34 F15 107.3(19) . . ?
F13 C34 F14 109.7(16) . . ?
F15 C34 F14 104.6(19) . . ?
F13 C34 C31 112.3(18) . . ?
F15 C34 C31 108.5(13) . . ?
F14 C34 C31 114.0(16) . . ?
F18 C35 F17 135(2) . . ?
F18 C35 C33 111(2) . . ?
F17 C35 C33 112(3) . . ?
F18 C35 F16 84(3) . . ?
F17 C35 F16 84(3) . . ?
C33 C35 F16 90(4) . . ?
O5 C36 C37 127.4(11) . . ?
O5 C36 C39 118.2(13) . . ?
C37 C36 C39 114.1(13) . . ?
C38 C37 C36 121.4(11) . . ?
O6 C38 C37 129.1(12) . . ?
O6 C38 C40 116.6(13) . . ?
C37 C38 C40 114.3(14) . . ?
F20 C39 F21 121(3) . . ?
F20 C39 F19 92(2) . . ?
F21 C39 F19 98.6(17) . . ?
F20 C39 C36 113.5(15) . . ?
F21 C39 C36 121.0(16) . . ?
F19 C39 C36 102(2) . . ?
F24 C40 F22 108.3(16) . . ?
F24 C40 F23 110.0(17) . . ?
F22 C40 F23 97.9(16) . . ?
F24 C40 C38 120.9(18) . . ?
F22 C40 C38 108.7(15) . . ?
F23 C40 C38 108.6(14) . . ?
C28 O1 Cu1 124.6(9) . . ?
C26 O2 Cu1 122.4(10) . . ?
C31 O3 Cu2 124.4(8) . . ?
C33 O4 Cu2 126.8(9) . . ?
C36 O5 Cu2 124.9(8) . . ?
C38 O6 Cu2 124.7(8) . . ?
C4 S1 C1 91.9(5) . . ?
C13 S2 C10 93.1(5) . . ?
C19 N1 C18 116.6(8) . . ?
C19 N1 Cu1 122.2(6) . . ?
C18 N1 Cu1 121.2(6) . . ?
C24 N2 C23 114.5(9) . . ?
C24 N2 Cu2 122.8(7) . . ?
C23 N2 Cu2 122.7(7) . . ?
N1 Cu1 N1 180.0(4) 3_466 . ?
N1 Cu1 O1 89.9(3) 3_466 3_466 ?
N1 Cu1 O1 90.1(3) . 3_466 ?
N1 Cu1 O1 90.1(3) 3_466 . ?
N1 Cu1 O1 89.9(3) . . ?
O1 Cu1 O1 180.0(3) 3_466 . ?
N1 Cu1 O2 89.1(3) 3_466 . ?
N1 Cu1 O2 90.9(3) . . ?
O1 Cu1 O2 91.8(3) 3_466 . ?
O1 Cu1 O2 88.2(3) . . ?
N1 Cu1 O2 90.9(3) 3_466 3_466 ?
N1 Cu1 O2 89.1(3) . 3_466 ?
O1 Cu1 O2 88.2(3) 3_466 3_466 ?
O1 Cu1 O2 91.8(3) . 3_466 ?
O2 Cu1 O2 180.000(2) . 3_466 ?
O3 Cu2 O6 174.9(3) . . ?
O3 Cu2 O4 91.6(3) . . ?
O6 Cu2 O4 87.9(3) . . ?
O3 Cu2 O5 85.8(3) . . ?
O6 Cu2 O5 92.1(3) . . ?
O4 Cu2 O5 150.9(3) . . ?
O3 Cu2 N2 92.3(3) . . ?
O6 Cu2 N2 92.6(3) . . ?
O4 Cu2 N2 110.9(3) . . ?
O5 Cu2 N2 98.1(3) . . ?

loop_
_geom_bond_atom_site_label_1
_geom_bond_atom_site_label_2
_geom_bond_distance
_geom_bond_site_symmetry_2
_geom_bond_publ_flag
F3A C7 1.17(3) . ?
F4A C7 1.75(4) . ?
F3B C7 1.19(4) . ?
F4B C7 1.60(3) . ?
C7 C8 1.487(18) . ?
C7 C6 1.531(17) . ?
C1 C10 1.256(13) . ?
C1 C2 1.510(13) . ?
C1 S1 1.794(11) . ?
C1 C14 1.888(19) . ?
C2 C5 1.333(11) . ?
C2 C3 1.422(11) . ?
C3 C4 1.332(10) . ?
C4 C16 1.489(11) . ?
C4 S1 1.752(8) . ?
C5 C9 1.449(11) . ?
C5 C6 1.481(13) . ?
C6 F1 1.313(12) . ?
C6 F2 1.314(12) . ?
C8 F6 1.334(11) . ?
C8 F5 1.334(12) . ?
C8 C9 1.484(13) . ?
C9 C11 1.326(11) . ?
C10 C11 1.534(12) . ?
C10 S2 1.795(10) . ?
C10 C15 1.897(17) . ?
C11 C12 1.457(11) . ?
C12 C13 1.336(11) . ?
C13 C21 1.472(11) . ?
C13 S2 1.761(9) . ?
C16 C17 1.372(10) . ?
C16 C20 1.375(10) . ?
C17 C18 1.365(11) . ?
C18 N1 1.332(10) . ?
C19 N1 1.310(10) . ?
C19 C20 1.375(10) . ?
C21 C22 1.363(12) . ?
C21 C25 1.371(12) . ?
C22 C23 1.367(11) . ?
C23 N2 1.316(10) . ?
C24 N2 1.310(11) . ?
C24 C25 1.383(13) . ?
C26 O2 1.219(14) . ?
C26 C27 1.356(16) . ?
C26 C29 1.49(3) . ?
C27 C28 1.403(17) . ?
C28 O1 1.225(14) . ?
C28 C30 1.49(3) . ?
C29 F9 1.17(4) . ?
C29 F8 1.20(2) . ?
C29 F7 1.35(6) . ?
C30 F11 1.21(3) . ?
C30 F10 1.28(2) . ?
C30 F12 1.28(2) . ?
C31 O3 1.234(12) . ?
C31 C32 1.370(13) . ?
C31 C34 1.552(19) . ?
C32 C33 1.401(15) . ?
C33 O4 1.271(13) . ?
C33 C35 1.59(3) . ?
C34 F13 1.24(2) . ?
C34 F15 1.300(17) . ?
C34 F14 1.300(18) . ?
C35 F18 1.13(3) . ?
C35 F17 1.17(2) . ?
C35 F16 1.60(6) . ?
C36 O5 1.229(11) . ?
C36 C37 1.401(13) . ?
C36 C39 1.54(2) . ?
C37 C38 1.397(13) . ?
C38 O6 1.235(12) . ?
C38 C40 1.534(18) . ?
C39 F20 1.136(16) . ?
C39 F21 1.146(18) . ?
C39 F19 1.34(3) . ?
C40 F24 1.220(19) . ?
C40 F22 1.305(17) . ?
C40 F23 1.332(17) . ?
O1 Cu1 2.022(7) . ?
O2 Cu1 2.194(8) . ?
O3 Cu2 1.930(7) . ?
O4 Cu2 1.958(7) . ?
O5 Cu2 1.990(6) . ?
O6 Cu2 1.936(7) . ?
N1 Cu1 1.995(7) . ?
N2 Cu2 2.182(8) . ?
Cu1 N1 1.995(7) 3_466 ?
Cu1 O1 2.022(7) 3_466 ?
Cu1 O2 2.194(8) 3_466 ?

loop_
_geom_torsion_atom_site_label_1
_geom_torsion_atom_site_label_2
_geom_torsion_atom_site_label_3
_geom_torsion_atom_site_label_4
_geom_torsion
_geom_torsion_site_symmetry_1
_geom_torsion_site_symmetry_2
_geom_torsion_site_symmetry_3
_geom_torsion_site_symmetry_4
_geom_torsion_publ_flag
C10 C1 C2 C5 -20(2) . . . . ?
S1 C1 C2 C5 -175.4(9) . . . . ?
C14 C1 C2 C5 75.0(12) . . . . ?
C10 C1 C2 C3 160.9(17) . . . . ?
S1 C1 C2 C3 5.9(15) . . . . ?
C14 C1 C2 C3 -103.7(9) . . . . ?
C5 C2 C3 C4 177.1(11) . . . . ?
C1 C2 C3 C4 -4.5(15) . . . . ?
C2 C3 C4 C16 -176.9(9) . . . . ?
C2 C3 C4 S1 0.8(12) . . . . ?
C3 C2 C5 C9 -176.1(10) . . . . ?
C1 C2 C5 C9 5.5(17) . . . . ?
C3 C2 C5 C6 1(2) . . . . ?
C1 C2 C5 C6 -177.1(13) . . . . ?
C2 C5 C6 F1 64.7(17) . . . . ?
C9 C5 C6 F1 -117.6(11) . . . . ?
C2 C5 C6 F2 -54.6(17) . . . . ?
C9 C5 C6 F2 123.1(10) . . . . ?
C2 C5 C6 C7 -176.0(17) . . . . ?
C9 C5 C6 C7 1.7(19) . . . . ?
F3A C7 C6 F1 -47(5) . . . . ?
F3B C7 C6 F1 -92(5) . . . . ?
C8 C7 C6 F1 116.6(19) . . . . ?
F4B C7 C6 F1 17.0(19) . . . . ?
F4A C7 C6 F1 -145.6(13) . . . . ?
F3A C7 C6 F2 66(5) . . . . ?
F3B C7 C6 F2 21(5) . . . . ?
C8 C7 C6 F2 -130.4(19) . . . . ?
F4B C7 C6 F2 130.0(18) . . . . ?
F4A C7 C6 F2 -32.6(16) . . . . ?
F3A C7 C6 C5 -170(4) . . . . ?
F3B C7 C6 C5 145(5) . . . . ?
C8 C7 C6 C5 -7(3) . . . . ?
F4B C7 C6 C5 -106.2(16) . . . . ?
F4A C7 C6 C5 91.1(14) . . . . ?
F3A C7 C8 F6 -65(6) . . . . ?
F3B C7 C8 F6 -21(5) . . . . ?
C6 C7 C8 F6 133.0(18) . . . . ?
F4B C7 C8 F6 -127.4(18) . . . . ?
F4A C7 C8 F6 37.6(15) . . . . ?
F3A C7 C8 F5 48(5) . . . . ?
F3B C7 C8 F5 93(5) . . . . ?
C6 C7 C8 F5 -113.7(18) . . . . ?
F4B C7 C8 F5 -14(2) . . . . ?
F4A C7 C8 F5 150.9(12) . . . . ?
F3A C7 C8 C9 171(5) . . . . ?
F3B C7 C8 C9 -145(4) . . . . ?
C6 C7 C8 C9 9(3) . . . . ?
F4B C7 C8 C9 108.6(16) . . . . ?
F4A C7 C8 C9 -86.5(15) . . . . ?
C2 C5 C9 C11 2.5(16) . . . . ?
C6 C5 C9 C11 -175.4(11) . . . . ?
C2 C5 C9 C8 -178.3(11) . . . . ?
C6 C5 C9 C8 3.9(13) . . . . ?
F6 C8 C9 C11 48.3(18) . . . . ?
F5 C8 C9 C11 -68.5(16) . . . . ?
C7 C8 C9 C11 171.1(18) . . . . ?
F6 C8 C9 C5 -130.8(10) . . . . ?
F5 C8 C9 C5 112.4(11) . . . . ?
C7 C8 C9 C5 -8.0(19) . . . . ?
C2 C1 C10 C11 25(3) . . . . ?
S1 C1 C10 C11 174.6(11) . . . . ?
C14 C1 C10 C11 -80.0(15) . . . . ?
C2 C1 C10 S2 177.8(11) . . . . ?
S1 C1 C10 S2 -33(3) . . . . ?
C14 C1 C10 S2 72.5(16) . . . . ?
C2 C1 C10 C15 -77.1(16) . . . . ?
S1 C1 C10 C15 72.2(17) . . . . ?
C14 C1 C10 C15 177.6(7) . . . . ?
C5 C9 C11 C12 177.2(10) . . . . ?
C8 C9 C11 C12 -2(2) . . . . ?
C5 C9 C11 C10 1.9(17) . . . . ?
C8 C9 C11 C10 -177.2(13) . . . . ?
C1 C10 C11 C9 -17(2) . . . . ?
S2 C10 C11 C9 -174.7(9) . . . . ?
C15 C10 C11 C9 77.3(12) . . . . ?
C1 C10 C11 C12 167.2(16) . . . . ?
S2 C10 C11 C12 9.0(13) . . . . ?
C15 C10 C11 C12 -98.9(9) . . . . ?
C9 C11 C12 C13 179.9(12) . . . . ?
C10 C11 C12 C13 -4.6(14) . . . . ?
C11 C12 C13 C21 178.6(10) . . . . ?
C11 C12 C13 S2 -2.4(13) . . . . ?
C3 C4 C16 C17 -12.1(17) . . . . ?
S1 C4 C16 C17 170.4(8) . . . . ?
C3 C4 C16 C20 166.0(11) . . . . ?
S1 C4 C16 C20 -11.5(13) . . . . ?
C20 C16 C17 C18 0.7(15) . . . . ?
C4 C16 C17 C18 178.9(10) . . . . ?
C16 C17 C18 N1 -0.9(16) . . . . ?
N1 C19 C20 C16 3.4(17) . . . . ?
C17 C16 C20 C19 -1.8(16) . . . . ?
C4 C16 C20 C19 180.0(10) . . . . ?
C12 C13 C21 C22 -160.8(11) . . . . ?
S2 C13 C21 C22 20.3(14) . . . . ?
C12 C13 C21 C25 14.0(18) . . . . ?
S2 C13 C21 C25 -164.9(10) . . . . ?
C25 C21 C22 C23 0.8(17) . . . . ?
C13 C21 C22 C23 175.9(10) . . . . ?
C21 C22 C23 N2 0.5(18) . . . . ?
C22 C21 C25 C24 -3.0(18) . . . . ?
C13 C21 C25 C24 -178.0(11) . . . . ?
N2 C24 C25 C21 5(2) . . . . ?
O2 C26 C27 C28 0(3) . . . . ?
C29 C26 C27 C28 -175(2) . . . . ?
C26 C27 C28 O1 2(3) . . . . ?
C26 C27 C28 C30 178.3(17) . . . . ?
O2 C26 C29 F9 168(6) . . . . ?
C27 C26 C29 F9 -16(8) . . . . ?
O2 C26 C29 F8 -47(6) . . . . ?
C27 C26 C29 F8 129(5) . . . . ?
O2 C26 C29 F7 56(3) . . . . ?
C27 C26 C29 F7 -128(3) . . . . ?
O1 C28 C30 F11 65(3) . . . . ?
C27 C28 C30 F11 -112(3) . . . . ?
O1 C28 C30 F10 -58(3) . . . . ?
C27 C28 C30 F10 124(2) . . . . ?
O1 C28 C30 F12 -176(2) . . . . ?
C27 C28 C30 F12 7(3) . . . . ?
O3 C31 C32 C33 -0.2(19) . . . . ?
C34 C31 C32 C33 -179.3(13) . . . . ?
C31 C32 C33 O4 -5(2) . . . . ?
C31 C32 C33 C35 162(2) . . . . ?
O3 C31 C34 F13 47(2) . . . . ?
C32 C31 C34 F13 -134.0(16) . . . . ?
O3 C31 C34 F15 -71.7(19) . . . . ?
C32 C31 C34 F15 107.5(17) . . . . ?
O3 C31 C34 F14 172.2(14) . . . . ?
C32 C31 C34 F14 -9(2) . . . . ?
O4 C33 C35 F18 27(6) . . . . ?
C32 C33 C35 F18 -140(4) . . . . ?
O4 C33 C35 F17 -141(3) . . . . ?
C32 C33 C35 F17 53(5) . . . . ?
O4 C33 C35 F16 -57(3) . . . . ?
C32 C33 C35 F16 136.2(17) . . . . ?
O5 C36 C37 C38 -5.3(17) . . . . ?
C39 C36 C37 C38 -178.8(14) . . . . ?
C36 C37 C38 O6 2.7(19) . . . . ?
C36 C37 C38 C40 -178.9(11) . . . . ?
O5 C36 C39 F20 -30(3) . . . . ?
C37 C36 C39 F20 144(2) . . . . ?
O5 C36 C39 F21 175(2) . . . . ?
C37 C36 C39 F21 -11(4) . . . . ?
O5 C36 C39 F19 67(2) . . . . ?
C37 C36 C39 F19 -118.8(17) . . . . ?
O6 C38 C40 F24 175.4(17) . . . . ?
C37 C38 C40 F24 -3(2) . . . . ?
O6 C38 C40 F22 -58.5(18) . . . . ?
C37 C38 C40 F22 122.9(15) . . . . ?
O6 C38 C40 F23 47(2) . . . . ?
C37 C38 C40 F23 -131.6(15) . . . . ?
C27 C28 O1 Cu1 -6(2) . . . . ?
C30 C28 O1 Cu1 176.7(12) . . . . ?
C27 C26 O2 Cu1 3(2) . . . . ?
C29 C26 O2 Cu1 178(2) . . . . ?
C32 C31 O3 Cu2 6.4(17) . . . . ?
C34 C31 O3 Cu2 -174.5(9) . . . . ?
C32 C33 O4 Cu2 2.5(18) . . . . ?
C35 C33 O4 Cu2 -162(2) . . . . ?
C37 C36 O5 Cu2 0.3(15) . . . . ?
C39 C36 O5 Cu2 173.5(13) . . . . ?
C37 C38 O6 Cu2 4.5(18) . . . . ?
C40 C38 O6 Cu2 -173.9(9) . . . . ?
C3 C4 S1 C1 2.5(11) . . . . ?
C16 C4 S1 C1 -179.7(10) . . . . ?
C10 C1 S1 C4 -157(2) . . . . ?
C2 C1 S1 C4 -4.6(11) . . . . ?
C14 C1 S1 C4 105.5(7) . . . . ?
C12 C13 S2 C10 6.9(10) . . . . ?
C21 C13 S2 C10 -174.0(9) . . . . ?
C1 C10 S2 C13 -163.8(19) . . . . ?
C11 C10 S2 C13 -8.8(10) . . . . ?
C15 C10 S2 C13 98.3(6) . . . . ?
C20 C19 N1 C18 -3.5(16) . . . . ?
C20 C19 N1 Cu1 176.6(8) . . . . ?
C17 C18 N1 C19 2.2(16) . . . . ?
C17 C18 N1 Cu1 -177.9(8) . . . . ?
C25 C24 N2 C23 -3(2) . . . . ?
C25 C24 N2 Cu2 175.5(11) . . . . ?
C22 C23 N2 C24 0.6(17) . . . . ?
C22 C23 N2 Cu2 -178.1(9) . . . . ?
C19 N1 Cu1 O1 -136.7(8) . . . 3_466 ?
C18 N1 Cu1 O1 43.4(8) . . . 3_466 ?
C19 N1 Cu1 O1 43.3(8) . . . . ?
C18 N1 Cu1 O1 -136.6(8) . . . . ?
C19 N1 Cu1 O2 131.5(8) . . . . ?
C18 N1 Cu1 O2 -48.4(8) . . . . ?
C19 N1 Cu1 O2 -48.5(8) . . . 3_466 ?
C18 N1 Cu1 O2 131.6(8) . . . 3_466 ?
C28 O1 Cu1 N1 -82.5(9) . . . 3_466 ?
C28 O1 Cu1 N1 97.5(9) . . . . ?
C28 O1 Cu1 O2 6.6(9) . . . . ?
C28 O1 Cu1 O2 -173.4(9) . . . 3_466 ?
C26 O2 Cu1 N1 84.8(10) . . . 3_466 ?
C26 O2 Cu1 N1 -95.2(10) . . . . ?
C26 O2 Cu1 O1 174.7(10) . . . 3_466 ?
C26 O2 Cu1 O1 -5.3(10) . . . . ?
C31 O3 Cu2 O4 -6.2(8) . . . . ?
C31 O3 Cu2 O5 -157.2(8) . . . . ?
C31 O3 Cu2 N2 104.8(8) . . . . ?
C38 O6 Cu2 O4 -157.8(10) . . . . ?
C38 O6 Cu2 O5 -6.9(10) . . . . ?
C38 O6 Cu2 N2 91.3(10) . . . . ?
C33 O4 Cu2 O3 2.1(10) . . . . ?
C33 O4 Cu2 O6 177.0(10) . . . . ?
C33 O4 Cu2 O5 86.5(12) . . . . ?
C33 O4 Cu2 N2 -90.9(10) . . . . ?
C36 O5 Cu2 O3 -180.0(8) . . . . ?
C36 O5 Cu2 O6 4.7(8) . . . . ?
C36 O5 Cu2 O4 94.1(10) . . . . ?
C36 O5 Cu2 N2 -88.3(8) . . . . ?
C24 N2 Cu2 O3 38.2(10) . . . . ?
C23 N2 Cu2 O3 -143.2(9) . . . . ?
C24 N2 Cu2 O6 -140.4(10) . . . . ?
C23 N2 Cu2 O6 38.2(9) . . . . ?
C24 N2 Cu2 O4 130.9(10) . . . . ?
C23 N2 Cu2 O4 -50.6(9) . . . . ?
C24 N2 Cu2 O5 -47.9(10) . . . . ?
C23 N2 Cu2 O5 130.7(8) . . . . ?
